data_7231850
loop_
_publ_author_name
'wang, tao'
'Huang, Kun'
'Peng, Mengni'
'Li, Xianglin'
'Han, Defang'
'jing, linhai'
'Qin, Dabin'

_publ_section_title
;
 Metal-Organic Frameworks Based on Tetraphenylpyrazine Derived
 Tetracarboxylic Acid for Electrocatalytic Hydrogen Evolution Reaction and
 NACs Sensing
;
_journal_name_full CrystEngComm
_journal_paper_doi 10.1039/C8CE01868E
_journal_year 2018
_chemical_formula_moiety 'C64 H45 N4 O22 Sr3'
_chemical_formula_sum 'C64 H45 N4 O22 Sr3'
_chemical_formula_weight 1484.91
_space_group_crystal_system triclinic
_space_group_IT_number 2
_space_group_name_Hall '-P 1'
_space_group_name_H-M_alt 'P -1'
_symmetry_space_group_name_Hall '-P 1'
_symmetry_space_group_name_H-M 'P -1'
_atom_sites_solution_hydrogens mixed
_audit_creation_date 2017-04-24
_audit_creation_method
;
Olex2 1.2-beta
(compiled 2016.11.30 svn.r3356 for OlexSys, GUI svn.r5269)
;
_audit_update_record
;
2018-05-29 deposited with the CCDC.
2018-11-21 downloaded from the CCDC.
;
_cell_angle_alpha 83.274(5)
_cell_angle_beta 75.950(5)
_cell_angle_gamma 82.588(4)
_cell_formula_units_Z 2
_cell_length_a 11.9979(14)
_cell_length_b 17.366(2)
_cell_length_c 17.573(2)
_cell_measurement_reflns_used 3580
_cell_measurement_temperature 273(2)
_cell_measurement_theta_max 27.54
_cell_measurement_theta_min 2.35
_cell_volume 3508.2(7)
_computing_molecular_graphics 'Olex2 (Dolomanov et al., 2009)'
_computing_publication_material 'Olex2 (Dolomanov et al., 2009)'
_computing_structure_refinement 'ShelXL (Sheldrick, 2015)'
_diffrn_ambient_temperature 273.15
_diffrn_measured_fraction_theta_full 0.999
_diffrn_measured_fraction_theta_max 0.998
_diffrn_measurement_device_type 'Bruker APEX-II CCD'
_diffrn_radiation_type MoK\a
_diffrn_radiation_wavelength 0.71073
_diffrn_reflns_av_R_equivalents 0.0555
_diffrn_reflns_av_unetI/netI 0.0237
_diffrn_reflns_Laue_measured_fraction_full 0.999
_diffrn_reflns_Laue_measured_fraction_max 0.998
_diffrn_reflns_limit_h_max 14
_diffrn_reflns_limit_h_min -14
_diffrn_reflns_limit_k_max 20
_diffrn_reflns_limit_k_min -20
_diffrn_reflns_limit_l_max 21
_diffrn_reflns_limit_l_min -21
_diffrn_reflns_number 168698
_diffrn_reflns_point_group_measured_fraction_full 0.999
_diffrn_reflns_point_group_measured_fraction_max 0.998
_diffrn_reflns_theta_full 25.242
_diffrn_reflns_theta_max 25.427
_diffrn_reflns_theta_min 2.223
_exptl_absorpt_coefficient_mu 2.346
_exptl_absorpt_correction_T_max 0.3108
_exptl_absorpt_correction_T_min 0.2133
_exptl_absorpt_correction_type multi-scan
_exptl_crystal_colour colourless
_exptl_crystal_density_diffrn 1.408
_exptl_crystal_density_method 'not measured'
_exptl_crystal_description block
_exptl_crystal_F_000 1498
_exptl_crystal_size_max 0.28
_exptl_crystal_size_mid 0.24
_exptl_crystal_size_min 0.23
_refine_diff_density_max 0.609
_refine_diff_density_min -0.588
_refine_diff_density_rms 0.072
_refine_ls_extinction_method none
_refine_ls_goodness_of_fit_ref 1.041
_refine_ls_hydrogen_treatment constr
_refine_ls_matrix_type full
_refine_ls_number_parameters 845
_refine_ls_number_reflns 12925
_refine_ls_number_restraints 0
_refine_ls_restrained_S_all 1.041
_refine_ls_R_factor_all 0.0360
_refine_ls_R_factor_gt 0.0293
_refine_ls_shift/su_max 0.001
_refine_ls_shift/su_mean 0.000
_refine_ls_structure_factor_coef Fsqd
_refine_ls_weighting_details 'w=1/[\s^2^(Fo^2^)+(0.0450P)^2^+2.6428P] where P=(Fo^2^+2Fc^2^)/3'
_refine_ls_weighting_scheme calc
_refine_ls_wR_factor_gt 0.0809
_refine_ls_wR_factor_ref 0.0847
_reflns_Friedel_coverage 0.000
_reflns_number_gt 11278
_reflns_number_total 12925
_reflns_threshold_expression 'I > 2\s(I)'
_cod_data_source_file c8ce01868e2.cif
_cod_data_source_block mo_xjr20161025sr_0m_sq
_cod_original_cell_volume 3508.4(8)
_cod_database_code 7231850
_shelx_space_group_comment
;
The symmetry employed for this shelxl refinement is uniquely defined
by the following loop, which should always be used as a source of
symmetry information in preference to the above space-group names.
They are only intended as comments.
;
_olex2_refinement_description
;
1. Fixed Uiso
 At 1.2 times of:
  All C(H) groups
 At 1.5 times of:
  All O(H) groups, All O(H,H) groups
2.a Rotating group:
 O11(H11A,H11B), O16(H16A,H16B), O18(H18A,H18B), O19(H19A,H19B), O87(H87A,
 H87B), O90(H90A,H90B)
2.b Aromatic/amide H refined with riding coordinates:
 C24(H24), C25(H25), C26(H26), C27(H27), C33(H33), C34(H34), C36(H36),
 C37(H37), C45(H45), C46(H46), C47(H47), C48(H48), C50(H50), C51(H51), C52(H52),
  C53(H53), C55(H55), C56(H56), C64(H64), C65(H65), C67(H67), C68(H68),
 C72(H72), C73(H73), C75(H75), C76(H76), C81(H81), C82(H82), C83(H83), C84(H84),
  C85(H85), C86(H86)
2.c Idealised tetrahedral OH refined as rotating group:
 O22(H22)
;
_shelx_shelxl_version_number 2014/7
_olex2_submission_special_instructions 'No special instructions were received'

loop_
_space_group_symop_operation_xyz
'x, y, z'
'-x, -y, -z'

loop_
_atom_site_label
_atom_site_type_symbol
_atom_site_fract_x
_atom_site_fract_y
_atom_site_fract_z
_atom_site_U_iso_or_equiv
_atom_site_adp_type
_atom_site_occupancy
_atom_site_site_symmetry_order
_atom_site_calc_flag
_atom_site_refinement_flags_posn
Sr1 Sr 0.38703(2) -0.03774(2) 0.10194(2) 0.02842(7) Uani 1 1 d .
Sr2 Sr 0.37925(2) 0.07829(2) 0.29432(2) 0.02632(6) Uani 1 1 d .
Sr3 Sr 0.12770(2) -0.04722(2) 0.41205(2) 0.02717(6) Uani 1 1 d .
O1 O 0.55326(15) 0.05470(9) 0.04437(10) 0.0319(4) Uani 1 1 d .
C2 C 0.5135(2) 0.10622(12) 0.09176(14) 0.0253(5) Uani 1 1 d .
O3 O 0.42291(15) 0.10050(9) 0.14518(10) 0.0328(4) Uani 1 1 d .
O4 O 0.23604(15) 0.07081(10) 0.42543(11) 0.0374(4) Uani 1 1 d .
C5 C 0.1526(2) 0.10291(13) 0.47360(14) 0.0287(5) Uani 1 1 d .
O6 O 0.05610(15) 0.07656(10) 0.49483(11) 0.0365(4) Uani 1 1 d .
O7 O 0.3280(2) -0.08635(14) 0.35174(14) 0.0693(7) Uani 1 1 d .
C8 C 0.4071(2) -0.10441(15) 0.29458(16) 0.0347(6) Uani 1 1 d .
C9 C 0.4763(2) 0.81826(14) 0.30245(14) 0.0302(5) Uani 1 1 d .
O10 O 0.43465(18) -0.05828(10) 0.23468(11) 0.0398(4) Uani 1 1 d .
O11 O 0.17810(18) -0.09781(14) 0.54147(13) 0.0557(6) Uani 1 1 d .
H11A H 0.1271 -0.0784 0.5802 0.084 Uiso 1 1 d GR
H11B H 0.2450 -0.0847 0.5422 0.084 Uiso 1 1 d GR
O12 O 0.18261(17) 0.05086(11) 0.26408(14) 0.0479(5) Uani 1 1 d .
C13 C 0.0762(3) 0.06894(15) 0.27599(17) 0.0382(6) Uani 1 1 d .
O14 O 0.0044(2) 0.03487(14) 0.33000(14) 0.0611(6) Uani 1 1 d .
C15 C 1.0280(2) 0.13570(13) 0.22611(15) 0.0297(5) Uani 1 1 d .
O16 O 0.1069(5) -0.1437(2) 0.3183(2) 0.153(2) Uani 1 1 d .
H16A H 0.1124 -0.1903 0.3405 0.230 Uiso 1 1 d GR
H16B H 0.1610 -0.1401 0.2763 0.230 Uiso 1 1 d GR
C17 C 0.8300(2) 0.82601(13) 0.49186(15) 0.0312(5) Uani 1 1 d .
O18 O 0.5001(3) -0.00005(17) 0.3945(2) 0.0979(11) Uani 1 1 d .
H18A H 0.4592 -0.0345 0.4264 0.147 Uiso 1 1 d GR
H18B H 0.5188 0.0322 0.4234 0.147 Uiso 1 1 d GR
O19 O 0.6165(3) 0.0499(2) 0.2392(2) 0.1191(13) Uani 1 1 d .
H19A H 0.6697 0.0756 0.2520 0.179 Uiso 1 1 d GR
H19B H 0.6528 0.0134 0.2058 0.179 Uiso 1 1 d GR
O20 O 0.25916(16) 0.21414(10) 0.29566(13) 0.0440(5) Uani 1 1 d .
C21 C 0.2551(2) 0.27578(14) 0.32335(16) 0.0339(6) Uani 1 1 d .
O22 O 0.34379(17) 0.29859(11) 0.34189(16) 0.0532(6) Uani 1 1 d .
H22 H 0.3928 0.2614 0.3441 0.080 Uiso 1 1 calc GR
C23 C 0.1496(2) 0.33168(14) 0.33905(16) 0.0329(6) Uani 1 1 d .
C24 C 0.1407(3) 0.39288(16) 0.3849(2) 0.0480(8) Uani 1 1 d .
H24 H 0.2021 0.4001 0.4060 0.058 Uiso 1 1 calc R
C25 C 1.0403(3) 0.44319(16) 0.3992(2) 0.0477(8) Uani 1 1 d .
H25 H 1.0344 0.4836 0.4308 0.057 Uiso 1 1 calc R
C26 C 0.0578(3) 0.32210(17) 0.3083(2) 0.0482(8) Uani 1 1 d .
H26 H 0.0627 0.2804 0.2785 0.058 Uiso 1 1 calc R
C27 C -0.0407(2) 0.37311(17) 0.32082(19) 0.0473(8) Uani 1 1 d .
H27 H -0.1008 0.3667 0.2980 0.057 Uiso 1 1 calc R
C28 C 0.9484(2) 0.43446(13) 0.36746(16) 0.0321(5) Uani 1 1 d .
O29 O 0.49379(15) 0.17762(10) 0.33997(13) 0.0407(5) Uani 1 1 d .
C30 C 0.5706(2) 0.18040(14) 0.37768(18) 0.0377(6) Uani 1 1 d .
O31 O 0.6112(2) 0.12315(12) 0.41486(18) 0.0710(8) Uani 1 1 d .
C32 C 0.6131(2) 0.25880(14) 0.37662(16) 0.0315(5) Uani 1 1 d .
C33 C 0.5992(2) 0.31706(15) 0.31777(16) 0.0343(6) Uani 1 1 d .
H33 H 0.5626 0.3077 0.2793 0.041 Uiso 1 1 calc R
C34 C 0.6384(2) 0.38846(15) 0.31516(16) 0.0342(6) Uani 1 1 d .
H34 H 0.6282 0.4268 0.2751 0.041 Uiso 1 1 calc R
C35 C 0.6933(2) 0.40371(13) 0.37203(16) 0.0316(5) Uani 1 1 d .
C36 C 0.7068(3) 0.34570(15) 0.43145(18) 0.0422(7) Uani 1 1 d .
H36 H 0.7430 0.3551 0.4701 0.051 Uiso 1 1 calc R
C37 C 0.6669(3) 0.27403(15) 0.43379(18) 0.0414(7) Uani 1 1 d .
H37 H 0.6763 0.2358 0.4741 0.050 Uiso 1 1 calc R
C38 C 0.7355(2) 0.48094(13) 0.36834(15) 0.0302(5) Uani 1 1 d .
C39 C 0.8450(2) 0.49274(13) 0.37862(15) 0.0310(5) Uani 1 1 d .
N40 N 0.86160(18) 0.56275(11) 0.39618(13) 0.0331(5) Uani 1 1 d .
C41 C 0.7809(2) 0.62267(13) 0.39304(16) 0.0314(5) Uani 1 1 d .
C42 C 0.6865(2) 0.61416(13) 0.36096(15) 0.0305(5) Uani 1 1 d .
N43 N 0.66156(18) 0.54281(11) 0.35424(13) 0.0319(5) Uani 1 1 d .
C44 C 0.6118(2) 0.68175(13) 0.33466(15) 0.0297(5) Uani 1 1 d .
C45 C 0.4935(2) 0.68655(15) 0.36135(18) 0.0399(6) Uani 1 1 d .
H45 H 0.4587 0.6436 0.3892 0.048 Uiso 1 1 calc R
C46 C 0.4264(2) 0.75495(16) 0.34676(18) 0.0415(7) Uani 1 1 d .
H46 H 0.3469 0.7585 0.3669 0.050 Uiso 1 1 calc R
C47 C 0.5935(2) 0.81113(14) 0.26974(16) 0.0354(6) Uani 1 1 d .
H47 H 0.6268 0.8516 0.2360 0.043 Uiso 1 1 calc R
C48 C 0.6616(2) 0.74394(14) 0.28703(17) 0.0361(6) Uani 1 1 d .
H48 H 0.7411 0.7403 0.2667 0.043 Uiso 1 1 calc R
C49 C 0.7969(2) 0.69460(13) 0.42541(16) 0.0332(6) Uani 1 1 d .
C50 C 0.7032(2) 0.74518(15) 0.45998(17) 0.0371(6) Uani 1 1 d .
H50 H 0.6285 0.7352 0.4610 0.045 Uiso 1 1 calc R
C51 C 0.7201(2) 0.80987(15) 0.49273(17) 0.0364(6) Uani 1 1 d .
H51 H 0.6567 0.8430 0.5157 0.044 Uiso 1 1 calc R
C52 C 0.9241(2) 0.77494(16) 0.4596(2) 0.0446(7) Uani 1 1 d .
H52 H 0.9984 0.7844 0.4602 0.054 Uiso 1 1 calc R
C53 C 0.9076(2) 0.71004(15) 0.4266(2) 0.0460(7) Uani 1 1 d .
H53 H 0.9710 0.6763 0.4049 0.055 Uiso 1 1 calc R
C54 C 0.5786(2) 0.17556(13) 0.08598(14) 0.0254(5) Uani 1 1 d .
C55 C 0.5226(2) 0.24369(13) 0.11828(15) 0.0307(5) Uani 1 1 d .
H55 H 0.4433 0.2479 0.1394 0.037 Uiso 1 1 calc R
C56 C 0.5856(2) 0.30527(13) 0.11884(16) 0.0307(5) Uani 1 1 d .
H56 H 0.5474 0.3515 0.1385 0.037 Uiso 1 1 calc R
C57 C 0.7042(2) 0.29893(12) 0.09065(14) 0.0256(5) Uani 1 1 d .
C58 C 0.7714(2) 0.36103(12) 0.10230(14) 0.0260(5) Uani 1 1 d .
C59 C 0.8797(2) 0.34638(13) 0.12138(14) 0.0266(5) Uani 1 1 d .
N60 N 0.93873(17) 0.40584(11) 0.12522(12) 0.0287(4) Uani 1 1 d .
C61 C 0.8890(2) 0.47909(13) 0.11796(15) 0.0285(5) Uani 1 1 d .
C62 C 0.7764(2) 0.49343(13) 0.10553(15) 0.0280(5) Uani 1 1 d .
C63 C 0.7097(2) 0.57195(13) 0.10208(15) 0.0307(5) Uani 1 1 d .
C64 C 0.7542(3) 0.63473(15) 0.05205(19) 0.0471(7) Uani 1 1 d .
H64 H 0.8276 0.6281 0.0191 0.057 Uiso 1 1 calc R
C65 C 0.6901(3) 0.70650(15) 0.05119(19) 0.0466(7) Uani 1 1 d .
H65 H 0.7213 0.7479 0.0178 0.056 Uiso 1 1 calc R
C66 C 0.5806(2) 0.71829(13) 0.09887(15) 0.0312(5) Uani 1 1 d .
C67 C 0.5357(2) 0.65590(14) 0.14819(17) 0.0366(6) Uani 1 1 d .
H67 H 0.4621 0.6625 0.1808 0.044 Uiso 1 1 calc R
C68 C 0.5999(2) 0.58369(14) 0.14922(17) 0.0373(6) Uani 1 1 d .
H68 H 0.5683 0.5423 0.1823 0.045 Uiso 1 1 calc R
C69 C 0.5139(2) -0.20245(13) 0.09918(15) 0.0304(5) Uani 1 1 d .
N70 N 0.72047(17) 0.43431(11) 0.09614(12) 0.0289(4) Uani 1 1 d .
C71 C 0.9597(2) 0.53979(13) 0.12854(15) 0.0305(5) Uani 1 1 d .
C72 C 1.0771(2) 0.53354(15) 0.09366(17) 0.0375(6) Uani 1 1 d .
H72 H 1.1099 0.4919 0.0641 0.045 Uiso 1 1 calc R
C73 C 1.1457(2) 0.58838(15) 0.10234(17) 0.0379(6) Uani 1 1 d .
H73 H 1.2240 0.5837 0.0782 0.045 Uiso 1 1 calc R
C74 C 1.0984(2) 0.65019(14) 0.14678(17) 0.0368(6) Uani 1 1 d .
C75 C 0.9824(2) 0.65536(17) 0.1839(2) 0.0499(8) Uani 1 1 d .
H75 H 0.9504 0.6960 0.2152 0.060 Uiso 1 1 calc R
C76 C 0.9134(2) 0.60057(17) 0.17485(19) 0.0461(7) Uani 1 1 d .
H76 H 0.8355 0.6046 0.2001 0.055 Uiso 1 1 calc R
C77 C 1.1693(2) 0.71227(16) 0.15380(19) 0.0440(7) Uani 1 1 d .
O78 O 1.27879(16) 0.69737(11) 0.12666(14) 0.0477(5) Uani 1 1 d .
O79 O 1.1247(2) 0.77329(15) 0.1816(2) 0.0904(11) Uani 1 1 d .
C80 C 0.9317(2) 0.26884(13) 0.14959(14) 0.0259(5) Uani 1 1 d .
C81 C 1.0502(2) 0.24730(14) 0.13128(16) 0.0328(5) Uani 1 1 d .
H81 H 1.0982 0.2779 0.0935 0.039 Uiso 1 1 calc R
C82 C 1.0979(2) 0.18090(14) 0.16860(15) 0.0323(5) Uani 1 1 d .
H82 H 1.1772 0.1667 0.1550 0.039 Uiso 1 1 calc R
C83 C 0.9097(2) 0.15533(16) 0.24246(16) 0.0376(6) Uani 1 1 d .
H83 H 0.8618 0.1240 0.2794 0.045 Uiso 1 1 calc R
C84 C 0.8618(2) 0.22079(15) 0.20467(16) 0.0347(6) Uani 1 1 d .
H84 H 0.7820 0.2329 0.2161 0.042 Uiso 1 1 calc R
C85 C 0.7591(2) 0.23236(13) 0.05425(15) 0.0297(5) Uani 1 1 d .
H85 H 0.8381 0.2287 0.0319 0.036 Uiso 1 1 calc R
C86 C 0.6959(2) 0.17156(13) 0.05134(14) 0.0287(5) Uani 1 1 d .
H86 H 0.7324 0.1279 0.0260 0.034 Uiso 1 1 calc R
O87 O 0.1814(2) -0.07552(14) 0.13468(18) 0.0756(8) Uani 1 1 d .
H87A H 0.1340 -0.0384 0.1563 0.113 Uiso 1 1 d GR
H87B H 0.1764 -0.1170 0.1668 0.113 Uiso 1 1 d GR
O88 O 0.40522(15) -0.19541(9) 0.12508(12) 0.0374(4) Uani 1 1 d .
O89 O 0.56795(16) -0.14402(9) 0.07516(12) 0.0413(5) Uani 1 1 d .
O90 O 0.26415(18) 0.06867(13) 0.03004(14) 0.0550(6) Uani 1 1 d .
H90A H 0.2192 0.0470 0.0091 0.082 Uiso 1 1 d GR
H90B H 0.3092 0.0952 -0.0068 0.082 Uiso 1 1 d GR

loop_
_atom_site_aniso_label
_atom_site_aniso_U_11
_atom_site_aniso_U_22
_atom_site_aniso_U_33
_atom_site_aniso_U_23
_atom_site_aniso_U_13
_atom_site_aniso_U_12
Sr1 0.03497(13) 0.01790(11) 0.03566(13) -0.00019(9) -0.01200(10) -0.00951(9)
Sr2 0.02839(12) 0.01786(11) 0.03251(12) -0.00691(8) -0.00552(9) -0.00041(8)
Sr3 0.03025(12) 0.01966(11) 0.03062(12) -0.00363(9) -0.00603(9) 0.00042(8)
O1 0.0398(10) 0.0221(8) 0.0362(9) -0.0097(7) -0.0062(8) -0.0104(7)
C2 0.0325(13) 0.0165(11) 0.0306(12) 0.0007(9) -0.0136(10) -0.0064(9)
O3 0.0377(10) 0.0227(8) 0.0367(10) -0.0022(7) -0.0022(8) -0.0106(7)
O4 0.0360(10) 0.0313(9) 0.0418(10) -0.0159(8) 0.0050(8) -0.0080(8)
C5 0.0314(13) 0.0211(11) 0.0332(13) -0.0038(10) -0.0058(10) -0.0031(9)
O6 0.0310(9) 0.0271(9) 0.0508(11) -0.0135(8) -0.0009(8) -0.0076(7)
O7 0.0604(15) 0.0629(15) 0.0607(15) -0.0008(12) 0.0063(12) 0.0380(12)
C8 0.0380(14) 0.0290(13) 0.0371(14) -0.0086(11) -0.0135(12) 0.0117(11)
C9 0.0334(13) 0.0229(12) 0.0315(13) -0.0045(10) -0.0068(10) 0.0078(10)
O10 0.0596(12) 0.0194(8) 0.0423(11) -0.0035(8) -0.0209(9) 0.0074(8)
O11 0.0401(11) 0.0763(16) 0.0470(12) 0.0067(11) -0.0170(10) 0.0099(11)
O12 0.0448(12) 0.0301(10) 0.0769(15) 0.0021(9) -0.0356(11) 0.0009(8)
C13 0.0485(17) 0.0298(13) 0.0452(16) -0.0006(12) -0.0289(13) -0.0046(12)
O14 0.0582(14) 0.0623(15) 0.0579(14) 0.0267(12) -0.0217(11) -0.0014(11)
C15 0.0361(13) 0.0215(11) 0.0354(13) -0.0031(10) -0.0170(11) -0.0005(10)
O16 0.269(6) 0.130(3) 0.079(2) -0.051(2) -0.014(3) -0.098(4)
C17 0.0315(13) 0.0201(11) 0.0415(14) -0.0088(10) -0.0052(11) -0.0013(9)
O18 0.121(3) 0.0589(17) 0.137(3) -0.0048(18) -0.077(2) -0.0111(17)
O19 0.085(2) 0.141(4) 0.140(4) -0.033(3) -0.040(2) 0.003(2)
O20 0.0392(10) 0.0281(10) 0.0704(14) -0.0220(9) -0.0237(10) 0.0131(8)
C21 0.0322(13) 0.0219(12) 0.0479(15) -0.0027(11) -0.0136(12) 0.0046(10)
O22 0.0345(11) 0.0270(10) 0.1063(18) -0.0181(11) -0.0321(12) 0.0083(8)
C23 0.0322(13) 0.0225(12) 0.0456(15) -0.0081(11) -0.0144(11) 0.0066(10)
C24 0.0411(16) 0.0357(15) 0.079(2) -0.0265(15) -0.0353(15) 0.0125(12)
C25 0.0436(16) 0.0340(15) 0.076(2) -0.0314(15) -0.0309(15) 0.0129(12)
C26 0.0454(16) 0.0369(15) 0.072(2) -0.0333(15) -0.0299(15) 0.0163(12)
C27 0.0389(15) 0.0434(16) 0.071(2) -0.0335(15) -0.0309(15) 0.0149(12)
C28 0.0328(13) 0.0202(11) 0.0463(15) -0.0098(10) -0.0164(11) 0.0059(10)
O29 0.0297(9) 0.0255(9) 0.0738(14) -0.0102(9) -0.0239(9) 0.0005(7)
C30 0.0265(13) 0.0243(13) 0.0654(19) -0.0091(12) -0.0168(13) 0.0021(10)
O31 0.0702(16) 0.0262(11) 0.140(2) 0.0028(12) -0.0726(17) -0.0067(10)
C32 0.0235(12) 0.0226(12) 0.0503(16) -0.0080(11) -0.0115(11) 0.0004(9)
C33 0.0314(13) 0.0353(14) 0.0416(15) -0.0068(11) -0.0154(11) -0.0063(11)
C34 0.0357(14) 0.0282(13) 0.0412(15) 0.0000(11) -0.0160(11) -0.0015(10)
C35 0.0294(13) 0.0206(12) 0.0474(15) -0.0086(10) -0.0139(11) 0.0032(9)
C36 0.0560(18) 0.0268(13) 0.0546(18) -0.0041(12) -0.0339(15) -0.0031(12)
C37 0.0525(17) 0.0231(13) 0.0561(18) 0.0015(12) -0.0299(14) -0.0031(11)
C38 0.0317(13) 0.0196(11) 0.0417(14) -0.0081(10) -0.0139(11) 0.0039(9)
C39 0.0340(13) 0.0195(11) 0.0430(14) -0.0096(10) -0.0164(11) 0.0049(10)
N40 0.0315(11) 0.0207(10) 0.0505(13) -0.0131(9) -0.0151(10) 0.0046(8)
C41 0.0301(13) 0.0197(11) 0.0448(15) -0.0096(10) -0.0088(11) 0.0025(9)
C42 0.0287(12) 0.0187(11) 0.0437(15) -0.0068(10) -0.0089(11) 0.0039(9)
N43 0.0308(11) 0.0192(10) 0.0475(13) -0.0064(9) -0.0142(10) 0.0035(8)
C44 0.0308(13) 0.0188(11) 0.0399(14) -0.0079(10) -0.0102(11) 0.0048(9)
C45 0.0337(14) 0.0278(13) 0.0557(18) 0.0084(12) -0.0116(13) -0.0029(11)
C46 0.0245(13) 0.0374(15) 0.0543(17) 0.0069(13) -0.0036(12) 0.0067(11)
C47 0.0391(14) 0.0209(12) 0.0412(15) -0.0002(10) -0.0032(12) 0.0018(10)
C48 0.0266(13) 0.0268(13) 0.0504(16) -0.0054(11) -0.0027(11) 0.0041(10)
C49 0.0324(13) 0.0187(11) 0.0491(16) -0.0109(11) -0.0092(11) 0.0013(10)
C50 0.0268(13) 0.0299(13) 0.0564(17) -0.0175(12) -0.0071(12) -0.0020(10)
C51 0.0295(13) 0.0282(13) 0.0502(16) -0.0180(12) -0.0019(11) 0.0015(10)
C52 0.0291(14) 0.0303(14) 0.077(2) -0.0211(14) -0.0102(14) -0.0019(11)
C53 0.0326(14) 0.0269(14) 0.080(2) -0.0247(14) -0.0116(14) 0.0068(11)
C54 0.0334(12) 0.0182(11) 0.0278(12) -0.0006(9) -0.0115(10) -0.0069(9)
C55 0.0280(12) 0.0213(11) 0.0432(15) -0.0049(10) -0.0070(11) -0.0050(9)
C56 0.0319(13) 0.0168(11) 0.0458(15) -0.0044(10) -0.0132(11) -0.0016(9)
C57 0.0321(12) 0.0144(10) 0.0336(13) 0.0018(9) -0.0141(10) -0.0055(9)
C58 0.0303(12) 0.0158(11) 0.0328(13) -0.0007(9) -0.0090(10) -0.0043(9)
C59 0.0297(12) 0.0161(11) 0.0350(13) -0.0037(9) -0.0085(10) -0.0029(9)
N60 0.0296(11) 0.0189(10) 0.0399(12) -0.0038(8) -0.0103(9) -0.0054(8)
C61 0.0317(13) 0.0173(11) 0.0373(14) -0.0041(10) -0.0064(10) -0.0067(9)
C62 0.0318(13) 0.0157(11) 0.0368(13) 0.0001(9) -0.0081(10) -0.0056(9)
C63 0.0332(13) 0.0166(11) 0.0435(15) -0.0022(10) -0.0105(11) -0.0039(9)
C64 0.0466(17) 0.0210(13) 0.0593(19) 0.0026(12) 0.0107(14) 0.0002(11)
C65 0.0526(17) 0.0177(12) 0.0564(18) 0.0068(12) 0.0077(14) -0.0038(11)
C66 0.0386(14) 0.0167(11) 0.0391(14) -0.0007(10) -0.0110(11) -0.0036(10)
C67 0.0282(13) 0.0237(12) 0.0537(17) 0.0053(11) -0.0062(12) -0.0015(10)
C68 0.0312(13) 0.0207(12) 0.0578(17) 0.0109(11) -0.0105(12) -0.0070(10)
C69 0.0380(14) 0.0185(11) 0.0364(14) -0.0016(10) -0.0125(11) -0.0024(10)
N70 0.0316(11) 0.0165(9) 0.0407(12) 0.0003(8) -0.0124(9) -0.0052(8)
C71 0.0308(13) 0.0201(11) 0.0414(14) -0.0044(10) -0.0064(11) -0.0073(9)
C72 0.0335(14) 0.0265(13) 0.0531(17) -0.0158(12) -0.0056(12) -0.0027(10)
C73 0.0271(13) 0.0313(13) 0.0548(17) -0.0114(12) -0.0021(12) -0.0084(10)
C74 0.0337(14) 0.0254(13) 0.0532(17) -0.0090(11) -0.0065(12) -0.0121(10)
C75 0.0365(15) 0.0381(16) 0.075(2) -0.0307(15) 0.0036(14) -0.0110(12)
C76 0.0303(14) 0.0384(15) 0.068(2) -0.0240(14) 0.0050(13) -0.0121(12)
C77 0.0407(16) 0.0297(14) 0.0637(19) -0.0121(13) -0.0069(14) -0.0139(12)
O78 0.0345(11) 0.0322(10) 0.0809(15) -0.0105(10) -0.0155(10) -0.0102(8)
O79 0.0537(15) 0.0515(15) 0.164(3) -0.0570(17) 0.0112(16) -0.0250(12)
C80 0.0301(12) 0.0158(10) 0.0339(13) -0.0046(9) -0.0105(10) -0.0024(9)
C81 0.0307(13) 0.0249(12) 0.0403(14) 0.0001(10) -0.0048(11) -0.0031(10)
C82 0.0286(13) 0.0271(12) 0.0413(14) -0.0059(11) -0.0097(11) 0.0026(10)
C83 0.0360(14) 0.0361(14) 0.0400(15) 0.0113(11) -0.0128(12) -0.0073(11)
C84 0.0272(13) 0.0333(13) 0.0413(15) 0.0037(11) -0.0080(11) -0.0015(10)
C85 0.0295(12) 0.0237(12) 0.0367(14) -0.0043(10) -0.0064(10) -0.0072(9)
C86 0.0338(13) 0.0208(11) 0.0334(13) -0.0080(10) -0.0073(10) -0.0053(9)
O87 0.0475(13) 0.0418(13) 0.124(2) -0.0099(14) 0.0118(14) -0.0145(10)
O88 0.0337(10) 0.0201(8) 0.0613(12) -0.0032(8) -0.0160(9) -0.0040(7)
O89 0.0424(11) 0.0163(8) 0.0607(13) 0.0024(8) -0.0051(9) -0.0051(7)
O90 0.0418(12) 0.0466(12) 0.0707(15) 0.0051(11) -0.0086(11) -0.0012(9)

loop_
_atom_type_symbol
_atom_type_description
_atom_type_scat_dispersion_real
_atom_type_scat_dispersion_imag
_atom_type_scat_source
C C 0.0033 0.0016 'International Tables Vol C Tables 4.2.6.8 and 6.1.1.4'
H H 0.0000 0.0000 'International Tables Vol C Tables 4.2.6.8 and 6.1.1.4'
N N 0.0061 0.0033 'International Tables Vol C Tables 4.2.6.8 and 6.1.1.4'
O O 0.0106 0.0060 'International Tables Vol C Tables 4.2.6.8 and 6.1.1.4'
Sr Sr -1.5307 3.2498 'International Tables Vol C Tables 4.2.6.8 and 6.1.1.4'

loop_
_geom_angle_atom_site_label_1
_geom_angle_atom_site_label_2
_geom_angle_atom_site_label_3
_geom_angle
_geom_angle_site_symmetry_1
_geom_angle_site_symmetry_3
Sr1 Sr1 H87A 136.0 2_655 .
Sr1 Sr1 H87B 144.8 2_655 .
Sr2 Sr1 Sr1 114.604(12) . 2_655
Sr2 Sr1 H87A 88.1 . .
Sr2 Sr1 H87B 98.1 . .
O1 Sr1 Sr1 36.44(4) . 2_655
O1 Sr1 Sr1 38.41(4) 2_655 2_655
O1 Sr1 Sr2 78.45(4) . .
O1 Sr1 Sr2 152.37(4) 2_655 .
O1 Sr1 O1 74.84(6) 2_655 .
O1 Sr1 C2 95.48(6) 2_655 .
O1 Sr1 C2 24.28(6) . .
O1 Sr1 O3 116.10(5) 2_655 .
O1 Sr1 O3 48.57(5) . .
O1 Sr1 C69 77.81(6) 2_655 .
O1 Sr1 C69 104.22(6) . .
O1 Sr1 O87 100.72(8) 2_655 .
O1 Sr1 H87A 143.3 . .
O1 Sr1 H87A 109.3 2_655 .
O1 Sr1 H87B 107.2 2_655 .
O1 Sr1 H87B 170.7 . .
O1 Sr1 O88 86.66(6) 2_655 .
O1 Sr1 O88 128.61(5) . .
O1 Sr1 O89 70.97(6) 2_655 .
O1 Sr1 O90 71.89(7) 2_655 .
C2 Sr1 Sr1 58.14(5) . 2_655
C2 Sr1 Sr2 56.91(4) . .
C2 Sr1 C69 121.90(6) . .
C2 Sr1 H87A 123.8 . .
C2 Sr1 H87B 148.3 . .
O3 Sr1 Sr1 81.07(4) . 2_655
O3 Sr1 Sr2 37.01(4) . .
O3 Sr1 C2 24.29(6) . .
O3 Sr1 C69 135.47(6) . .
O3 Sr1 H87A 102.5 . .
O3 Sr1 H87B 124.5 . .
O10 Sr1 Sr1 123.82(5) . 2_655
O10 Sr1 Sr2 38.30(4) . .
O10 Sr1 O1 92.56(6) . .
O10 Sr1 O1 149.08(6) . 2_655
O10 Sr1 C2 81.01(6) . .
O10 Sr1 O3 70.34(5) . .
O10 Sr1 C69 78.19(6) . .
O10 Sr1 O87 101.64(9) . .
O10 Sr1 H87A 97.7 . .
O10 Sr1 H87B 89.8 . .
O10 Sr1 O88 79.37(6) . .
O10 Sr1 O89 79.21(6) . .
O10 Sr1 O90 135.72(7) . .
C69 Sr1 Sr1 91.61(5) . 2_655
C69 Sr1 Sr2 116.09(5) . .
C69 Sr1 H87A 112.4 . .
C69 Sr1 H87B 85.1 . .
O87 Sr1 Sr1 134.54(7) . 2_655
O87 Sr1 Sr2 100.69(7) . .
O87 Sr1 O1 155.77(7) . .
O87 Sr1 C2 139.43(7) . .
O87 Sr1 O3 118.41(7) . .
O87 Sr1 C69 97.90(7) . .
O87 Sr1 H87A 15.9 . .
O87 Sr1 H87B 15.9 . .
O87 Sr1 O88 73.88(7) . .
O87 Sr1 O89 121.40(7) . .
O87 Sr1 O90 72.46(8) . .
H87A Sr1 H87B 27.4 . .
O88 Sr1 Sr1 111.45(4) . 2_655
O88 Sr1 Sr2 116.06(4) . .
O88 Sr1 C2 144.51(6) . .
O88 Sr1 O3 148.91(6) . .
O88 Sr1 C69 24.39(6) . .
O88 Sr1 H87A 88.0 . .
O88 Sr1 H87B 60.7 . .
O89 Sr1 Sr1 71.99(4) . 2_655
O89 Sr1 Sr2 111.43(5) . .
O89 Sr1 O1 80.28(5) . .
O89 Sr1 C2 99.00(6) . .
O89 Sr1 O3 116.68(6) . .
O89 Sr1 C69 23.93(6) . .
O89 Sr1 H87A 136.3 . .
O89 Sr1 H87B 109.0 . .
O89 Sr1 O88 48.33(5) . .
O90 Sr1 Sr1 74.78(5) . 2_655
O90 Sr1 Sr2 98.37(5) . .
O90 Sr1 O1 83.64(6) . .
O90 Sr1 C2 77.82(7) . .
O90 Sr1 O3 74.55(7) . .
O90 Sr1 C69 145.49(7) . .
O90 Sr1 H87A 64.5 . .
O90 Sr1 H87B 88.4 . .
O90 Sr1 O88 135.37(7) . .
O90 Sr1 O89 142.21(7) . .
Sr3 Sr2 Sr1 87.283(10) . .
O3 Sr2 Sr1 40.11(4) . .
O3 Sr2 Sr3 121.05(4) . .
O3 Sr2 O7 111.92(6) . .
O3 Sr2 C8 93.56(6) . .
O3 Sr2 O10 71.08(6) . .
O3 Sr2 O12 78.17(6) . .
O3 Sr2 O18 132.41(9) . .
O3 Sr2 O19 72.46(9) . .
O3 Sr2 O20 86.72(6) . .
O3 Sr2 O29 105.56(6) . .
O4 Sr2 Sr1 127.30(4) . .
O4 Sr2 Sr3 40.51(4) . .
O4 Sr2 O3 150.31(6) . .
O4 Sr2 O7 67.94(6) . .
O4 Sr2 C8 90.90(6) . .
O4 Sr2 O10 112.49(6) . .
O4 Sr2 O12 74.21(7) . .
O4 Sr2 O18 75.45(10) . .
O4 Sr2 O19 137.12(10) . .
O4 Sr2 O20 76.36(7) . .
O4 Sr2 O29 92.20(6) . .
O7 Sr2 Sr1 71.91(5) . .
O7 Sr2 Sr3 37.55(4) . .
O7 Sr2 C8 23.14(6) . .
C8 Sr2 Sr1 55.82(5) . .
C8 Sr2 Sr3 58.89(5) . .
O10 Sr2 Sr1 35.99(4) . .
O10 Sr2 Sr3 76.08(5) . .
O10 Sr2 O7 44.80(6) . .
O10 Sr2 C8 22.88(6) . .
O10 Sr2 O12 77.49(6) . .
O10 Sr2 O18 78.82(8) . .
O10 Sr2 O19 69.13(10) . .
O12 Sr2 Sr1 60.41(5) . .
O12 Sr2 Sr3 47.34(5) . .
O12 Sr2 O7 69.39(6) . .
O12 Sr2 C8 77.42(6) . .
O12 Sr2 O18 130.13(8) . .
O12 Sr2 O19 141.00(10) . .
O18 Sr2 Sr1 114.01(7) . .
O18 Sr2 Sr3 84.56(8) . .
O18 Sr2 O7 62.85(8) . .
O18 Sr2 C8 64.46(8) . .
O18 Sr2 O19 62.59(12) . .
O19 Sr2 Sr1 80.63(8) . .
O19 Sr2 Sr3 135.55(9) . .
O19 Sr2 O7 98.40(10) . .
O19 Sr2 C8 79.36(10) . .
O20 Sr2 Sr1 113.85(5) . .
O20 Sr2 Sr3 97.99(5) . .
O20 Sr2 O7 135.48(6) . .
O20 Sr2 C8 152.87(7) . .
O20 Sr2 O10 148.39(6) . .
O20 Sr2 O12 76.09(6) . .
O20 Sr2 O18 132.14(8) . .
O20 Sr2 O19 126.05(10) . .
O20 Sr2 O29 71.67(6) . .
O29 Sr2 Sr1 140.50(5) . .
O29 Sr2 Sr3 131.82(5) . .
O29 Sr2 O7 133.40(7) . .
O29 Sr2 C8 133.57(6) . .
O29 Sr2 O10 135.03(6) . .
O29 Sr2 O12 147.19(6) . .
O29 Sr2 O18 71.63(8) . .
O29 Sr2 O19 67.39(9) . .
Sr2 Sr3 Sr3 119.724(11) . 2_556
Sr2 Sr3 H11A 112.5 . .
Sr2 Sr3 H11B 90.2 . .
Sr2 Sr3 H16A 114.9 . .
Sr2 Sr3 H16B 90.3 . .
Sr3 Sr3 H11A 56.6 2_556 .
Sr3 Sr3 H11B 81.4 2_556 .
Sr3 Sr3 H16A 124.0 2_556 .
Sr3 Sr3 H16B 141.3 2_556 .
O4 Sr3 Sr2 38.54(4) . .
O4 Sr3 Sr3 83.85(4) . 2_556
O4 Sr3 C5 24.60(6) . .
O4 Sr3 O6 49.16(5) . .
O4 Sr3 H11A 81.7 . .
O4 Sr3 H11B 70.1 . .
O4 Sr3 O12 68.28(6) . .
O4 Sr3 C13 78.30(7) . .
O4 Sr3 H16A 152.2 . .
O4 Sr3 H16B 128.8 . .
C5 Sr3 Sr2 61.35(5) . .
C5 Sr3 Sr3 59.40(5) . 2_556
C5 Sr3 H11A 71.5 . .
C5 Sr3 H11B 71.6 . .
C5 Sr3 C13 80.37(7) . .
C5 Sr3 H16A 175.9 . .
C5 Sr3 H16B 148.6 . .
O6 Sr3 Sr2 158.04(4) 2_556 .
O6 Sr3 Sr2 84.44(4) . .
O6 Sr3 Sr3 38.57(4) 2_556 2_556
O6 Sr3 Sr3 35.37(4) . 2_556
O6 Sr3 O4 121.76(5) 2_556 .
O6 Sr3 C5 24.58(6) . .
O6 Sr3 C5 97.72(6) 2_556 .
O6 Sr3 O6 73.94(6) 2_556 .
O6 Sr3 O11 73.62(7) 2_556 .
O6 Sr3 H11A 62.0 2_556 .
O6 Sr3 H11A 65.7 . .
O6 Sr3 H11B 77.7 . .
O6 Sr3 H11B 88.9 2_556 .
O6 Sr3 O12 92.08(6) . .
O6 Sr3 O12 133.38(6) 2_556 .
O6 Sr3 C13 82.88(7) . .
O6 Sr3 C13 109.55(7) 2_556 .
O6 Sr3 O14 86.21(7) 2_556 .
O6 Sr3 O16 92.17(11) 2_556 .
O6 Sr3 H16A 85.8 2_556 .
O6 Sr3 H16A 158.2 . .
O6 Sr3 H16B 108.0 2_556 .
O6 Sr3 H16B 156.5 . .
O7 Sr3 Sr2 49.18(6) . .
O7 Sr3 Sr3 152.41(7) . 2_556
O7 Sr3 O4 76.06(8) . .
O7 Sr3 C5 100.05(8) . .
O7 Sr3 O6 124.23(8) . .
O7 Sr3 O6 149.93(7) . 2_556
O7 Sr3 O11 86.12(8) . .
O7 Sr3 H11A 101.3 . .
O7 Sr3 H11B 74.1 . .
O7 Sr3 O12 73.90(7) . .
O7 Sr3 C13 97.24(8) . .
O7 Sr3 O14 118.96(8) . .
O7 Sr3 O16 78.55(14) . .
O7 Sr3 H16A 77.5 . .
O7 Sr3 H16B 65.7 . .
O11 Sr3 Sr2 106.29(5) . .
O11 Sr3 Sr3 72.68(5) . 2_556
O11 Sr3 O4 83.01(7) . .
O11 Sr3 C5 79.19(7) . .
O11 Sr3 O6 78.63(7) . .
O11 Sr3 H11A 16.0 . .
O11 Sr3 H11B 16.1 . .
O11 Sr3 O12 148.04(7) . .
O11 Sr3 C13 159.55(8) . .
O11 Sr3 O16 119.58(12) . .
O11 Sr3 H16A 103.8 . .
O11 Sr3 H16B 124.8 . .
H11A Sr3 H11B 27.7 . .
H11A Sr3 H16A 112.0 . .
H11A Sr3 H16B 136.7 . .
H11B Sr3 H16A 110.6 . .
H11B Sr3 H16B 125.3 . .
O12 Sr3 Sr2 41.93(4) . .
O12 Sr3 Sr3 115.93(4) . 2_556
O12 Sr3 C5 80.05(6) . .
O12 Sr3 H11A 150.0 . .
O12 Sr3 H11B 132.1 . .
O12 Sr3 C13 23.85(7) . .
O12 Sr3 H16A 96.1 . .
O12 Sr3 H16B 69.3 . .
C13 Sr3 Sr2 62.92(5) . .
C13 Sr3 Sr3 96.96(6) . 2_556
C13 Sr3 H11A 148.5 . .
C13 Sr3 H11B 148.3 . .
C13 Sr3 H16A 96.6 . .
C13 Sr3 H16B 74.3 . .
O14 Sr3 Sr2 85.75(6) . .
O14 Sr3 Sr3 80.31(6) . 2_556
O14 Sr3 O4 92.94(7) . .
O14 Sr3 C5 86.06(8) . .
O14 Sr3 O6 78.58(8) . .
O14 Sr3 O11 152.95(8) . .
O14 Sr3 H11A 136.9 . .
O14 Sr3 H11B 156.2 . .
O14 Sr3 O12 47.20(7) . .
O14 Sr3 C13 23.53(8) . .
O14 Sr3 O16 78.16(14) . .
O14 Sr3 H16A 92.3 . .
O14 Sr3 H16B 78.2 . .
O16 Sr3 Sr2 106.10(10) . .
O16 Sr3 Sr3 127.15(11) . 2_556
O16 Sr3 O4 144.53(11) . .
O16 Sr3 C5 160.77(11) . .
O16 Sr3 O6 153.58(13) . .
O16 Sr3 H11A 127.7 . .
O16 Sr3 H11B 125.3 . .
O16 Sr3 O12 81.17(11) . .
O16 Sr3 C13 80.80(12) . .
O16 Sr3 H16A 15.9 . .
O16 Sr3 H16B 15.9 . .
H16A Sr3 H16B 27.4 . .
Sr1 O1 Sr1 105.16(6) 2_655 .
C2 O1 Sr1 141.34(15) . 2_655
C2 O1 Sr1 95.90(14) . .
O1 C2 Sr1 59.82(11) . .
O1 C2 C54 118.8(2) . .
O3 C2 Sr1 62.65(11) . .
O3 C2 O1 122.5(2) . .
O3 C2 C54 118.7(2) . .
C54 C2 Sr1 178.44(17) . .
Sr2 O3 Sr1 102.88(6) . .
C2 O3 Sr1 93.06(13) . .
C2 O3 Sr2 134.68(16) . .
Sr2 O4 Sr3 100.95(6) . .
C5 O4 Sr2 148.94(17) . .
C5 O4 Sr3 95.16(14) . .
O4 C5 Sr3 60.24(12) . .
O4 C5 C17 118.7(2) . 2_666
O6 C5 Sr3 62.21(12) . .
O6 C5 O4 122.4(2) . .
O6 C5 C17 118.9(2) . 2_666
C17 C5 Sr3 175.74(17) 2_666 .
Sr3 O6 Sr3 106.06(6) 2_556 .
C5 O6 Sr3 93.21(14) . .
C5 O6 Sr3 155.60(17) . 2_556
Sr3 O7 Sr2 93.27(7) . .
C8 O7 Sr2 84.71(18) . .
C8 O7 Sr3 152.4(2) . .
O7 C8 Sr2 72.15(16) . .
O7 C8 C9 117.4(2) . 1_545
O7 C8 O10 122.2(2) . .
C9 C8 Sr2 150.64(18) 1_545 .
O10 C8 Sr2 55.45(12) . .
O10 C8 C9 120.2(2) . 1_545
C46 C9 C8 121.1(2) . 1_565
C47 C9 C8 119.5(2) . 1_565
C47 C9 C46 119.2(2) . .
Sr1 O10 Sr2 105.71(6) . .
C8 O10 Sr1 134.69(17) . .
C8 O10 Sr2 101.67(15) . .
Sr3 O11 H11A 110.3 . .
Sr3 O11 H11B 109.9 . .
H11A O11 H11B 108.7 . .
Sr2 O12 Sr3 90.74(6) . .
C13 O12 Sr2 146.21(18) . .
C13 O12 Sr3 84.97(17) . .
O12 C13 Sr3 71.17(15) . .
O12 C13 O14 123.0(2) . .
O12 C13 C15 120.1(3) . 1_455
O14 C13 Sr3 52.54(14) . .
O14 C13 C15 116.9(2) . 1_455
C15 C13 Sr3 165.1(2) 1_455 .
C13 O14 Sr3 103.93(17) . .
C82 C15 C13 122.5(2) . 1_655
C83 C15 C13 118.4(2) . 1_655
C83 C15 C82 119.0(2) . .
Sr3 O16 H16A 109.7 . .
Sr3 O16 H16B 109.4 . .
H16A O16 H16B 109.0 . .
C51 C17 C5 120.3(2) . 2_666
C51 C17 C52 119.2(2) . .
C52 C17 C5 120.4(2) . 2_666
Sr2 O18 H18A 110.7 . .
Sr2 O18 H18B 110.6 . .
H18A O18 H18B 108.1 . .
Sr2 O19 H19A 125.0 . .
Sr2 O19 H19B 125.3 . .
H19A O19 H19B 109.7 . .
C21 O20 Sr2 138.18(17) . .
O20 C21 O22 122.8(2) . .
O20 C21 C23 123.3(2) . .
O22 C21 C23 113.9(2) . .
C21 O22 H22 109.5 . .
C24 C23 C21 121.5(2) . .
C26 C23 C21 119.3(2) . .
C26 C23 C24 119.1(2) . .
C23 C24 H24 120.0 . .
C25 C24 C23 119.9(2) 1_455 .
C25 C24 H24 120.0 1_455 .
C24 C25 H25 119.4 1_655 .
C24 C25 C28 121.1(2) 1_655 .
C28 C25 H25 119.4 . .
C23 C26 H26 119.5 . .
C27 C26 C23 121.0(2) . .
C27 C26 H26 119.5 . .
C26 C27 H27 119.7 . .
C26 C27 C28 120.5(2) . 1_455
C28 C27 H27 119.7 1_455 .
C25 C28 C27 118.2(2) . 1_655
C25 C28 C39 120.1(2) . .
C27 C28 C39 121.5(2) 1_655 .
C30 O29 Sr2 141.88(16) . .
O29 C30 C32 117.1(2) . .
O31 C30 O29 123.7(2) . .
O31 C30 C32 119.2(2) . .
C33 C32 C30 120.3(2) . .
C33 C32 C37 118.6(2) . .
C37 C32 C30 121.2(2) . .
C32 C33 H33 119.4 . .
C34 C33 C32 121.2(2) . .
C34 C33 H33 119.4 . .
C33 C34 H34 119.8 . .
C33 C34 C35 120.4(2) . .
C35 C34 H34 119.8 . .
C34 C35 C38 119.8(2) . .
C36 C35 C34 118.6(2) . .
C36 C35 C38 121.6(2) . .
C35 C36 H36 119.7 . .
C37 C36 C35 120.7(2) . .
C37 C36 H36 119.7 . .
C32 C37 H37 119.7 . .
C36 C37 C32 120.5(3) . .
C36 C37 H37 119.7 . .
C39 C38 C35 124.9(2) . .
N43 C38 C35 115.6(2) . .
N43 C38 C39 119.5(2) . .
C38 C39 C28 125.4(2) . .
N40 C39 C28 115.5(2) . .
N40 C39 C38 119.1(2) . .
C41 N40 C39 119.7(2) . .
N40 C41 C42 119.2(2) . .
N40 C41 C49 116.4(2) . .
C42 C41 C49 124.4(2) . .
C41 C42 C44 122.6(2) . .
N43 C42 C41 119.6(2) . .
N43 C42 C44 117.8(2) . .
C42 N43 C38 119.1(2) . .
C45 C44 C42 120.8(2) . .
C45 C44 C48 119.2(2) . .
C48 C44 C42 119.8(2) . .
C44 C45 H45 119.9 . .
C44 C45 C46 120.1(2) . .
C46 C45 H45 119.9 . .
C9 C46 H46 119.7 . .
C45 C46 C9 120.7(2) . .
C45 C46 H46 119.7 . .
C9 C47 H47 119.9 . .
C9 C47 C48 120.2(2) . .
C48 C47 H47 119.9 . .
C44 C48 H48 119.8 . .
C47 C48 C44 120.3(2) . .
C47 C48 H48 119.8 . .
C50 C49 C41 121.8(2) . .
C53 C49 C41 119.8(2) . .
C53 C49 C50 118.3(2) . .
C49 C50 H50 119.7 . .
C51 C50 C49 120.7(2) . .
C51 C50 H50 119.7 . .
C17 C51 C50 120.7(2) . .
C17 C51 H51 119.6 . .
C50 C51 H51 119.6 . .
C17 C52 H52 119.9 . .
C53 C52 C17 120.2(3) . .
C53 C52 H52 119.9 . .
C49 C53 H53 119.6 . .
C52 C53 C49 120.8(2) . .
C52 C53 H53 119.6 . .
C55 C54 C2 120.1(2) . .
C86 C54 C2 120.5(2) . .
C86 C54 C55 119.4(2) . .
C54 C55 H55 120.1 . .
C56 C55 C54 119.8(2) . .
C56 C55 H55 120.1 . .
C55 C56 H56 119.5 . .
C57 C56 C55 121.0(2) . .
C57 C56 H56 119.5 . .
C56 C57 C58 119.8(2) . .
C56 C57 C85 119.0(2) . .
C85 C57 C58 121.2(2) . .
C59 C58 C57 123.8(2) . .
N70 C58 C57 115.9(2) . .
N70 C58 C59 120.3(2) . .
C58 C59 C80 125.4(2) . .
N60 C59 C58 120.2(2) . .
N60 C59 C80 113.9(2) . .
C61 N60 C59 119.4(2) . .
N60 C61 C62 120.2(2) . .
N60 C61 C71 114.5(2) . .
C62 C61 C71 125.2(2) . .
C61 C62 C63 124.7(2) . .
N70 C62 C61 120.4(2) . .
N70 C62 C63 114.9(2) . .
C64 C63 C62 122.2(2) . .
C68 C63 C62 119.6(2) . .
C68 C63 C64 118.1(2) . .
C63 C64 H64 119.8 . .
C65 C64 C63 120.3(3) . .
C65 C64 H64 119.8 . .
C64 C65 H65 119.3 . .
C64 C65 C66 121.4(2) . .
C66 C65 H65 119.3 . .
C65 C66 C67 118.4(2) . .
C65 C66 C69 120.6(2) . 1_565
C67 C66 C69 121.0(2) . 1_565
C66 C67 H67 119.8 . .
C68 C67 C66 120.3(2) . .
C68 C67 H67 119.8 . .
C63 C68 C67 121.3(2) . .
C63 C68 H68 119.3 . .
C67 C68 H68 119.3 . .
C66 C69 Sr1 177.33(17) 1_545 .
O88 C69 Sr1 62.02(12) . .
O88 C69 C66 120.1(2) . 1_545
O89 C69 Sr1 59.18(13) . .
O89 C69 C66 118.7(2) . 1_545
O89 C69 O88 121.2(2) . .
C58 N70 C62 119.1(2) . .
C72 C71 C61 119.1(2) . .
C76 C71 C61 122.2(2) . .
C76 C71 C72 118.6(2) . .
C71 C72 H72 119.6 . .
C73 C72 C71 120.9(2) . .
C73 C72 H72 119.6 . .
C72 C73 H73 119.9 . .
C72 C73 C74 120.3(2) . .
C74 C73 H73 119.9 . .
C73 C74 C75 119.2(2) . .
C73 C74 C77 121.3(2) . .
C75 C74 C77 119.5(2) . .
C74 C75 H75 119.7 . .
C74 C75 C76 120.5(2) . .
C76 C75 H75 119.7 . .
C71 C76 C75 120.5(3) . .
C71 C76 H76 119.8 . .
C75 C76 H76 119.8 . .
O78 C77 C74 115.0(2) . .
O79 C77 C74 121.4(3) . .
O79 C77 O78 123.5(2) . .
C81 C80 C59 122.2(2) . .
C84 C80 C59 119.0(2) . .
C84 C80 C81 118.3(2) . .
C80 C81 H81 119.5 . .
C82 C81 C80 120.9(2) . .
C82 C81 H81 119.5 . .
C15 C82 C81 120.2(2) . .
C15 C82 H82 119.9 . .
C81 C82 H82 119.9 . .
C15 C83 H83 119.6 . .
C84 C83 C15 120.9(2) . .
C84 C83 H83 119.6 . .
C80 C84 H84 119.7 . .
C83 C84 C80 120.6(2) . .
C83 C84 H84 119.7 . .
C57 C85 H85 120.0 . .
C86 C85 C57 120.0(2) . .
C86 C85 H85 120.0 . .
C54 C86 C85 120.5(2) . .
C54 C86 H86 119.8 . .
C85 C86 H86 119.8 . .
Sr1 O87 H87A 110.0 . .
Sr1 O87 H87B 109.8 . .
H87A O87 H87B 109.0 . .
C69 O88 Sr1 93.59(13) . .
C69 O89 Sr1 96.89(15) . .
Sr1 O90 H90A 110.1 . .
Sr1 O90 H90B 109.9 . .
H90A O90 H90B 108.8 . .

loop_
_geom_bond_atom_site_label_1
_geom_bond_atom_site_label_2
_geom_bond_distance
_geom_bond_site_symmetry_2
Sr1 Sr1 4.1238(6) 2_655
Sr1 Sr2 4.1101(5) .
Sr1 O1 2.5376(17) 2_655
Sr1 O1 2.6540(16) .
Sr1 C2 3.054(2) .
Sr1 O3 2.7164(16) .
Sr1 O10 2.5089(19) .
Sr1 C69 3.062(2) .
Sr1 O87 2.547(2) .
Sr1 H87A 2.9542 .
Sr1 H87B 2.9520 .
Sr1 O88 2.7091(17) .
Sr1 O89 2.6483(18) .
Sr1 O90 2.615(2) .
Sr2 Sr3 3.9686(5) .
Sr2 O3 2.5379(18) .
Sr2 O4 2.5185(18) .
Sr2 O7 3.008(3) .
Sr2 C8 3.147(3) .
Sr2 O10 2.6464(17) .
Sr2 O12 2.6521(19) .
Sr2 O18 2.687(3) .
Sr2 O19 2.774(4) .
Sr2 O20 2.6004(17) .
Sr2 O29 2.6417(17) .
Sr3 Sr3 4.1143(6) 2_556
Sr3 O4 2.6259(17) .
Sr3 C5 3.013(2) .
Sr3 O6 2.4784(18) 2_556
Sr3 O6 2.6692(17) .
Sr3 O7 2.423(2) .
Sr3 O11 2.524(2) .
Sr3 H11A 2.9390 .
Sr3 H11B 2.9341 .
Sr3 O12 2.918(2) .
Sr3 C13 3.072(3) .
Sr3 O14 2.512(2) .
Sr3 O16 2.556(3) .
Sr3 H16A 2.9585 .
Sr3 H16B 2.9544 .
O1 Sr1 2.5376(17) 2_655
O1 C2 1.262(3) .
C2 O3 1.258(3) .
C2 C54 1.499(3) .
O4 C5 1.259(3) .
C5 O6 1.255(3) .
C5 C17 1.497(3) 2_666
O6 Sr3 2.4785(18) 2_556
O7 C8 1.242(3) .
C8 C9 1.495(3) 1_545
C8 O10 1.249(3) .
C9 C8 1.495(3) 1_565
C9 C46 1.384(4) .
C9 C47 1.380(4) .
O11 H11A 0.8655 .
O11 H11B 0.8650 .
O12 C13 1.247(3) .
C13 O14 1.263(4) .
C13 C15 1.511(3) 1_455
C15 C13 1.511(3) 1_655
C15 C82 1.384(4) .
C15 C83 1.383(4) .
O16 H16A 0.8593 .
O16 H16B 0.8587 .
C17 C5 1.497(3) 2_666
C17 C51 1.379(4) .
C17 C52 1.390(4) .
O18 H18A 0.8813 .
O18 H18B 0.8811 .
O19 H19A 0.9094 .
O19 H19B 0.9097 .
O20 C21 1.218(3) .
C21 O22 1.304(3) .
C21 C23 1.482(3) .
O22 H22 0.8200 .
C23 C24 1.385(4) .
C23 C26 1.375(4) .
C24 H24 0.9300 .
C24 C25 1.382(4) 1_455
C25 C24 1.382(4) 1_655
C25 H25 0.9300 .
C25 C28 1.382(4) .
C26 H26 0.9300 .
C26 C27 1.372(4) .
C27 H27 0.9300 .
C27 C28 1.393(3) 1_455
C28 C27 1.393(3) 1_655
C28 C39 1.486(3) .
O29 C30 1.267(3) .
C30 O31 1.237(3) .
C30 C32 1.511(3) .
C32 C33 1.384(4) .
C32 C37 1.385(4) .
C33 H33 0.9300 .
C33 C34 1.374(4) .
C34 H34 0.9300 .
C34 C35 1.389(4) .
C35 C36 1.387(4) .
C35 C38 1.483(3) .
C36 H36 0.9300 .
C36 C37 1.383(4) .
C37 H37 0.9300 .
C38 C39 1.411(3) .
C38 N43 1.342(3) .
C39 N40 1.339(3) .
N40 C41 1.332(3) .
C41 C42 1.413(4) .
C41 C49 1.484(3) .
C42 N43 1.336(3) .
C42 C44 1.482(3) .
C44 C45 1.378(4) .
C44 C48 1.391(4) .
C45 H45 0.9300 .
C45 C46 1.381(4) .
C46 H46 0.9300 .
C47 H47 0.9300 .
C47 C48 1.383(3) .
C48 H48 0.9300 .
C49 C50 1.394(3) .
C49 C53 1.393(4) .
C50 H50 0.9300 .
C50 C51 1.379(3) .
C51 H51 0.9300 .
C52 H52 0.9300 .
C52 C53 1.383(4) .
C53 H53 0.9300 .
C54 C55 1.393(3) .
C54 C86 1.387(3) .
C55 H55 0.9300 .
C55 C56 1.389(3) .
C56 H56 0.9300 .
C56 C57 1.383(3) .
C57 C58 1.487(3) .
C57 C85 1.397(3) .
C58 C59 1.405(3) .
C58 N70 1.343(3) .
C59 N60 1.342(3) .
C59 C80 1.492(3) .
N60 C61 1.340(3) .
C61 C62 1.406(3) .
C61 C71 1.490(3) .
C62 C63 1.492(3) .
C62 N70 1.343(3) .
C63 C64 1.394(4) .
C63 C68 1.380(4) .
C64 H64 0.9300 .
C64 C65 1.378(4) .
C65 H65 0.9300 .
C65 C66 1.381(4) .
C66 C67 1.385(3) .
C66 C69 1.500(3) 1_565
C67 H67 0.9300 .
C67 C68 1.385(3) .
C68 H68 0.9300 .
C69 C66 1.500(3) 1_545
C69 O88 1.267(3) .
C69 O89 1.251(3) .
C71 C72 1.389(4) .
C71 C76 1.384(4) .
C72 H72 0.9300 .
C72 C73 1.380(4) .
C73 H73 0.9300 .
C73 C74 1.381(4) .
C74 C75 1.383(4) .
C74 C77 1.490(3) .
C75 H75 0.9300 .
C75 C76 1.385(4) .
C76 H76 0.9300 .
C77 O78 1.287(3) .
C77 O79 1.223(4) .
C80 C81 1.391(3) .
C80 C84 1.390(3) .
C81 H81 0.9300 .
C81 C82 1.386(4) .
C82 H82 0.9300 .
C83 H83 0.9300 .
C83 C84 1.380(4) .
C84 H84 0.9300 .
C85 H85 0.9300 .
C85 C86 1.390(3) .
C86 H86 0.9300 .
O87 H87A 0.8607 .
O87 H87B 0.8605 .
O90 H90A 0.8650 .
O90 H90B 0.8648 .

loop_
_geom_hbond_atom_site_label_D
_geom_hbond_atom_site_label_H
_geom_hbond_atom_site_label_A
_geom_hbond_distance_DH
_geom_hbond_distance_HA
_geom_hbond_distance_DA
_geom_hbond_angle_DHA
_geom_hbond_site_symmetry_A
O18 H18B O31 0.88 2.02 2.762(4) 141.7 .
O22 H22 O29 0.82 1.77 2.582(2) 173.7 .
O90 H90B O89 0.86 1.89 2.737(3) 167.6 2_655

loop_
_geom_torsion_atom_site_label_1
_geom_torsion_atom_site_label_2
_geom_torsion_atom_site_label_3
_geom_torsion_atom_site_label_4
_geom_torsion
_geom_torsion_site_symmetry_1
_geom_torsion_site_symmetry_4
Sr1 O1 C2 Sr1 123.4(2) 2_655 .
Sr1 O1 C2 O3 124.5(2) 2_655 .
Sr1 O1 C2 O3 1.2(2) . .
Sr1 O1 C2 C54 179.07(17) . .
Sr1 O1 C2 C54 -57.6(3) 2_655 .
Sr1 C2 O3 Sr2 111.51(18) . .
Sr2 O4 C5 Sr3 121.3(3) . .
Sr2 O4 C5 O6 118.0(3) . .
Sr2 O4 C5 C17 -63.4(4) . 2_666
Sr2 O7 C8 C9 149.8(2) . 1_545
Sr2 O7 C8 O10 -25.0(3) . .
Sr2 C8 O10 Sr1 -126.4(2) . .
Sr2 O12 C13 Sr3 -83.8(3) . .
Sr2 O12 C13 O14 -92.9(4) . .
Sr2 O12 C13 C15 85.5(4) . 1_455
Sr2 O20 C21 O22 24.6(5) . .
Sr2 O20 C21 C23 -155.4(2) . .
Sr2 O29 C30 O31 -7.4(5) . .
Sr2 O29 C30 C32 172.91(18) . .
Sr3 O4 C5 O6 -3.3(3) . .
Sr3 O4 C5 C17 175.27(19) . 2_666
Sr3 C5 O6 Sr3 142.6(4) . 2_556
Sr3 O7 C8 Sr2 86.9(4) . .
Sr3 O7 C8 C9 -123.2(4) . 1_545
Sr3 O7 C8 O10 62.0(6) . .
Sr3 O12 C13 O14 -9.1(3) . .
Sr3 O12 C13 C15 169.2(2) . 1_455
O1 C2 O3 Sr1 -1.1(2) . .
O1 C2 O3 Sr2 110.4(2) . .
O1 C2 C54 C55 159.7(2) . .
O1 C2 C54 C86 -22.9(3) . .
C2 C54 C55 C56 174.4(2) . .
C2 C54 C86 C85 -172.3(2) . .
O3 C2 C54 C55 -22.4(3) . .
O3 C2 C54 C86 155.1(2) . .
O4 C5 O6 Sr3 145.8(3) . 2_556
O4 C5 O6 Sr3 3.2(3) . .
C5 C17 C51 C50 179.0(3) 2_666 .
C5 C17 C52 C53 -178.9(3) 2_666 .
O7 C8 O10 Sr1 -97.2(3) . .
O7 C8 O10 Sr2 29.2(3) . .
C8 C9 C46 C45 -172.3(3) 1_565 .
C8 C9 C47 C48 169.6(2) 1_565 .
C9 C8 O10 Sr1 88.2(3) 1_545 .
C9 C8 O10 Sr2 -145.4(2) 1_545 .
C9 C47 C48 C44 2.8(4) . .
O12 C13 O14 Sr3 10.8(3) . .
C13 C15 C82 C81 -171.9(2) 1_655 .
C13 C15 C83 C84 173.0(2) 1_655 .
C15 C13 O14 Sr3 -167.53(18) 1_455 .
C15 C83 C84 C80 -0.5(4) . .
C17 C5 O6 Sr3 -32.8(5) 2_666 2_556
C17 C5 O6 Sr3 -175.3(2) 2_666 .
C17 C52 C53 C49 -0.3(5) . .
O20 C21 C23 C24 166.6(3) . .
O20 C21 C23 C26 -12.6(4) . .
C21 C23 C24 C25 -179.1(3) . 1_455
C21 C23 C26 C27 -179.3(3) . .
O22 C21 C23 C24 -13.5(4) . .
O22 C21 C23 C26 167.4(3) . .
C23 C26 C27 C28 -2.2(5) . 1_455
C24 C23 C26 C27 1.5(5) . .
C24 C25 C28 C27 0.4(5) 1_655 1_655
C24 C25 C28 C39 -175.3(3) 1_655 .
C25 C28 C39 C38 -162.2(3) . .
C25 C28 C39 N40 21.2(4) . .
C26 C23 C24 C25 0.1(5) . 1_455
C27 C28 C39 C38 22.3(4) 1_655 .
C27 C28 C39 N40 -154.4(3) 1_655 .
C28 C39 N40 C41 167.7(2) . .
O29 C30 C32 C33 -21.0(4) . .
O29 C30 C32 C37 159.3(3) . .
C30 C32 C33 C34 -179.2(2) . .
C30 C32 C37 C36 179.1(3) . .
O31 C30 C32 C33 159.3(3) . .
O31 C30 C32 C37 -20.4(4) . .
C32 C33 C34 C35 0.0(4) . .
C33 C32 C37 C36 -0.6(4) . .
C33 C34 C35 C36 -0.5(4) . .
C33 C34 C35 C38 179.8(2) . .
C34 C35 C36 C37 0.3(4) . .
C34 C35 C38 C39 -134.7(3) . .
C34 C35 C38 N43 45.4(3) . .
C35 C36 C37 C32 0.2(5) . .
C35 C38 C39 C28 22.2(4) . .
C35 C38 C39 N40 -161.2(3) . .
C35 C38 N43 C42 170.7(2) . .
C36 C35 C38 C39 45.6(4) . .
C36 C35 C38 N43 -134.3(3) . .
C37 C32 C33 C34 0.5(4) . .
C38 C35 C36 C37 -179.9(3) . .
C38 C39 N40 C41 -9.2(4) . .
C39 C38 N43 C42 -9.1(4) . .
C39 N40 C41 C42 -8.6(4) . .
C39 N40 C41 C49 170.5(2) . .
N40 C41 C42 N43 18.2(4) . .
N40 C41 C42 C44 -162.5(2) . .
N40 C41 C49 C50 -149.1(3) . .
N40 C41 C49 C53 26.4(4) . .
C41 C42 N43 C38 -8.7(4) . .
C41 C42 C44 C45 -127.7(3) . .
C41 C42 C44 C48 47.6(4) . .
C41 C49 C50 C51 177.1(3) . .
C41 C49 C53 C52 -177.1(3) . .
C42 C41 C49 C50 29.9(4) . .
C42 C41 C49 C53 -154.6(3) . .
C42 C44 C45 C46 169.6(3) . .
C42 C44 C48 C47 -172.4(2) . .
N43 C38 C39 C28 -157.9(3) . .
N43 C38 C39 N40 18.6(4) . .
N43 C42 C44 C45 51.7(4) . .
N43 C42 C44 C48 -133.0(3) . .
C44 C42 N43 C38 171.9(2) . .
C44 C45 C46 C9 2.8(5) . .
C45 C44 C48 C47 3.0(4) . .
C46 C9 C47 C48 -5.8(4) . .
C47 C9 C46 C45 3.0(4) . .
C48 C44 C45 C46 -5.8(4) . .
C49 C41 C42 N43 -160.9(2) . .
C49 C41 C42 C44 18.5(4) . .
C49 C50 C51 C17 0.1(4) . .
C50 C49 C53 C52 -1.5(5) . .
C51 C17 C52 C53 2.0(5) . .
C52 C17 C51 C50 -1.9(4) . .
C53 C49 C50 C51 1.6(4) . .
C54 C2 O3 Sr1 -179.04(18) . .
C54 C2 O3 Sr2 -67.5(3) . .
C54 C55 C56 C57 -2.7(4) . .
C55 C54 C86 C85 5.1(4) . .
C55 C56 C57 C58 -171.3(2) . .
C55 C56 C57 C85 6.3(4) . .
C56 C57 C58 C59 140.4(3) . .
C56 C57 C58 N70 -37.4(3) . .
C56 C57 C85 C86 -4.2(4) . .
C57 C58 C59 N60 175.1(2) . .
C57 C58 C59 C80 -14.0(4) . .
C57 C58 N70 C62 -179.6(2) . .
C57 C85 C86 C54 -1.5(4) . .
C58 C57 C85 C86 173.3(2) . .
C58 C59 N60 C61 6.2(4) . .
C58 C59 C80 C81 147.2(3) . .
C58 C59 C80 C84 -41.9(4) . .
C59 C58 N70 C62 2.5(4) . .
C59 N60 C61 C62 -0.7(4) . .
C59 N60 C61 C71 176.1(2) . .
C59 C80 C81 C82 169.1(2) . .
C59 C80 C84 C83 -168.5(2) . .
N60 C59 C80 C81 -41.4(3) . .
N60 C59 C80 C84 129.5(2) . .
N60 C61 C62 C63 175.6(2) . .
N60 C61 C62 N70 -4.0(4) . .
N60 C61 C71 C72 43.1(3) . .
N60 C61 C71 C76 -134.1(3) . .
C61 C62 C63 C64 53.1(4) . .
C61 C62 C63 C68 -127.4(3) . .
C61 C62 N70 C58 3.0(4) . .
C61 C71 C72 C73 -179.7(3) . .
C61 C71 C76 C75 179.3(3) . .
C62 C61 C71 C72 -140.3(3) . .
C62 C61 C71 C76 42.6(4) . .
C62 C63 C64 C65 -179.4(3) . .
C62 C63 C68 C67 179.4(3) . .
C63 C62 N70 C58 -176.7(2) . .
C63 C64 C65 C66 -0.5(5) . .
C64 C63 C68 C67 -1.0(4) . .
C64 C65 C66 C67 0.0(5) . .
C64 C65 C66 C69 177.8(3) . 1_565
C65 C66 C67 C68 0.0(4) . .
C66 C67 C68 C63 0.5(4) . .
C66 C69 O88 Sr1 178.1(2) 1_545 .
C66 C69 O89 Sr1 -178.15(19) 1_545 .
C68 C63 C64 C65 1.0(5) . .
C69 C66 C67 C68 -177.8(2) 1_565 .
N70 C58 C59 N60 -7.2(4) . .
N70 C58 C59 C80 163.7(2) . .
N70 C62 C63 C64 -127.3(3) . .
N70 C62 C63 C68 52.2(3) . .
C71 C61 C62 C63 -0.9(4) . .
C71 C61 C62 N70 179.5(2) . .
C71 C72 C73 C74 0.7(4) . .
C72 C71 C76 C75 2.1(5) . .
C72 C73 C74 C75 1.5(5) . .
C72 C73 C74 C77 -176.9(3) . .
C73 C74 C75 C76 -1.9(5) . .
C73 C74 C77 O78 -10.6(4) . .
C73 C74 C77 O79 167.5(4) . .
C74 C75 C76 C71 0.0(5) . .
C75 C74 C77 O78 170.9(3) . .
C75 C74 C77 O79 -10.9(5) . .
C76 C71 C72 C73 -2.5(4) . .
C77 C74 C75 C76 176.6(3) . .
C80 C59 N60 C61 -165.7(2) . .
C80 C81 C82 C15 -1.3(4) . .
C81 C80 C84 C83 2.7(4) . .
C82 C15 C83 C84 -2.7(4) . .
C83 C15 C82 C81 3.6(4) . .
C84 C80 C81 C82 -1.9(4) . .
C85 C57 C58 C59 -37.1(4) . .
C85 C57 C58 N70 145.1(2) . .
C86 C54 C55 C56 -3.1(4) . .
O88 C69 O89 Sr1 0.3(3) . .
O89 C69 O88 Sr1 -0.2(3) . .
